data_1100534
loop_
_publ_author_name
'Riese, Ulrike'
'Harms, Klaus'
'Pebler, J\"urgen'
'Dehnicke, Kurt'

_publ_section_title
;
 Phosphaniminato-Cluster von Eisen. Die Kristallstrukturen von
 [FeCl(NPEt~3~)]~4~, [Fe(C=C-SiMe~3~)(NPEt~3~)]~4~ und
 [Fe~3~Cl~4~{NP(NMe~2~)~3~}~3~]
;
_journal_coden_ASTM ZAACAB
_journal_issue 5
_journal_name_full
;
 Zeitschrift fuer Anorganische und Allgemeine Chemie
;
_journal_page_first 746
_journal_page_last 754
_journal_paper_doi 10.1002/(sici)1521-3749(199905)625:5<746::aid-zaac746>3.0.co;2-h
_journal_volume 625
_journal_year 1999
_chemical_formula_sum 'C21 H57 Cl4 Fe3 N12 P3'
_space_group_IT_number 2
_symmetry_cell_setting triclinic
_symmetry_Int_Tables_number 2
_symmetry_space_group_name_Hall '-P 1'
_symmetry_space_group_name_H-M 'P -1'
_cell_angle_alpha 91.389(8)
_cell_angle_beta 100.733(14)
_cell_angle_gamma 105.794(19)
_cell_formula_units_Z 2
_cell_length_a 10.1172(13)
_cell_length_b 12.057(3)
_cell_length_c 17.312(2)
_cod_database_code 1100534

loop_
_symmetry_equiv_pos_site_id
_symmetry_equiv_pos_as_xyz
1 x,y,z
2 -x,-y,-z

loop_
_atom_site_label
_atom_site_type_symbol
_atom_site_fract_x
_atom_site_fract_y
_atom_site_fract_z
Fe1 Fe 0.48591(6) 0.74129(6) 0.19766(3)
P1 P 0.21529(12) 0.81135(11) 0.09480(6)
Cl1 Cl 0.60121(14) 0.77303(14) 0.09675(7)
N1 N 0.3041(4) 0.7849(3) 0.1750(2)
Fe2 Fe 0.38882(7) 0.87572(6) 0.28022(4)
P2 P 0.72192(13) 0.90951(12) 0.34363(7)
Cl2 Cl 0.35981(16) 1.05248(13) 0.29511(8)
N2 N 0.5750(4) 0.8544(4) 0.2877(2)
Cl3 Cl 0.25939(14) 0.74562(13) 0.35555(7)
Fe3 Fe 0.23151(7) 0.63190(7) 0.23089(4)
Cl4 Cl 0.00643(16) 0.52712(16) 0.20138(10)
P3 P 0.43057(14) 0.46943(12) 0.25031(8)
N3 N 0.4012(4) 0.5870(4) 0.2266(2)
N4 N 0.2192(4) 0.7294(4) 0.0189(2)
N5 N 0.2736(4) 0.9457(4) 0.0755(2)
N6 N 0.0502(4) 0.7917(4) 0.0978(2)
N7 N 0.7194(5) 0.9718(5) 0.4281(2)
N8 N 0.8029(5) 0.8099(5) 0.3726(3)
N9 N 0.8250(5) 1.0015(4) 0.2985(3)
N10 N 0.4920(7) 0.4731(5) 0.3453(3)
N11 N 0.2957(6) 0.3552(5) 0.2388(4)
N12 N 0.5409(9) 0.4382(6) 0.2040(4)
C1 C 0.2047(7) 0.6075(5) 0.0224(3)
H1 H 0.14290 0.56540 -0.02590
H2 H 0.16440 0.58010 0.06810
H3 H 0.29710 0.59390 0.02750
C2 C 0.2515(9) 0.7715(6) -0.0544(3)
H4 H 0.17740 0.72890 -0.09830
H5 H 0.34130 0.76020 -0.06070
H6 H 0.25750 0.85400 -0.05430
C3 C 0.1846(7) 1.0090(7) 0.0316(5)
H7 H 0.23000 1.04820 -0.00950
H8 H 0.16980 1.06650 0.06760
H9 H 0.09400 0.95500 0.00720
C4 C 0.4214(5) 1.0095(5) 0.0932(3)
H10 H 0.44680 1.04810 0.04670
H11 H 0.47780 0.95590 0.10730
H12 H 0.43910 1.06740 0.13740
C5 C -0.0691(6) 0.7158(6) 0.0433(4)
H13 H -0.13200 0.76060 0.01990
H14 H -0.11980 0.65430 0.07170
H15 H -0.03600 0.68150 0.00140
C6 C 0.0141(7) 0.8451(7) 0.1640(4)
H16 H -0.05730 0.88420 0.14440
H17 H 0.09800 0.90170 0.19420
H18 H -0.02270 0.78550 0.19810
C7 C 0.7204(8) 1.0944(7) 0.4300(4)
H19 H 0.74910 1.12830 0.48460
H20 H 0.62630 1.10010 0.40780
H21 H 0.78670 1.13630 0.39880
C8 C 0.6321(9) 0.9068(9) 0.4784(4)
H22 H 0.67170 0.93620 0.53350
H23 H 0.62830 0.82500 0.47200
H24 H 0.53720 0.91530 0.46370
C9 C 0.8987(9) 0.8170(8) 0.4503(4)
H25 H 0.99370 0.82340 0.44210
H26 H 0.86580 0.74720 0.47720
H27 H 0.89980 0.88510 0.48270
C10 C 0.8093(6) 0.7227(6) 0.3186(4)
H28 H 0.77130 0.64660 0.33720
H29 H 0.90700 0.73250 0.31440
H30 H 0.75400 0.72840 0.26670
C11 C 0.7761(7) 1.0652(6) 0.2349(4)
H31 H 0.83790 1.07450 0.19670
H32 H 0.77700 1.14150 0.25620
H33 H 0.68040 1.02280 0.20870
C12 C 0.9766(6) 1.0409(7) 0.3287(4)
H34 H 1.02540 1.05350 0.28440
H35 H 1.00590 0.98220 0.36030
H36 H 1.00010 1.11360 0.36160
C13 C 0.4933(18) 0.3661(9) 0.3876(6)
H37 H 0.52400 0.38700 0.44450
H38 H 0.55800 0.32910 0.36910
H39 H 0.39870 0.31240 0.37690
C14 C 0.5217(7) 0.5710(5) 0.3986(3)
H40 H 0.61600 0.58460 0.43080
H41 H 0.45300 0.55780 0.43290
H42 H 0.51680 0.63860 0.36920
C15 C 0.234(2) 0.2930(13) 0.1675(8)
H43 H 0.20850 0.21020 0.17530
H44 H 0.29970 0.30940 0.13150
H45 H 0.14930 0.31500 0.14480
C16 C 0.2007(11) 0.3319(8) 0.2930(8)
H46 H 0.10600 0.32830 0.26500
H47 H 0.23140 0.39370 0.33570
H48 H 0.20050 0.25780 0.31510
C17 C 0.6385(12) 0.3650(11) 0.2445(8)
H49 H 0.59870 0.28370 0.22440
H50 H 0.64520 0.37160 0.30170
H51 H 0.73210 0.39430 0.23250
C18 C 0.5899(12) 0.4840(8) 0.1396(5)
H52 H 0.69220 0.51460 0.15320
H53 H 0.54850 0.54640 0.12330
H54 H 0.56390 0.42350 0.09620
C19? C 0.498(3) 0.2984(18) 0.1721(15)
H55? H 0.44870 0.28800 0.11680
H56? H 0.43610 0.25230 0.20410
H57? H 0.58280 0.27310 0.17650
C20 C 0.104(3) 0.5022(17) 0.4717(15)
H58 H 0.18090 0.50870 0.44530
C21 C -0.020(3) 0.4789(16) 0.4323(11)
H59 H -0.03620 0.46110 0.37640
C22 C 0.122(3) 0.512(2) 0.5375(19)
H60 H 0.21270 0.51990 0.56910
C22A* C -0.122(3) 0.488(2) 0.4625(19)
C20A* C -0.104(3) 0.4978(17) 0.5283(15)
H58A* H -0.18090 0.49130 0.55470
C21A* C 0.020(3) 0.5211(16) 0.5677(11)
H59A* H 0.03620 0.53890 0.62360
H60A* H -0.21270 0.48010 0.43090

loop_
_atom_type_symbol
_atom_type_radius_bond
C 0.65
H 0.19
Cl 0.99
Fe 1.11
N 0.68
P 1.05
